data_4001934
loop_
_publ_author_name
'Fujii, Kotaro'
'Esaki, Yuichi'
'Omoto, Kazuki'
'Yashima, Masatomo'
'Hoshikawa, Akinori'
'Ishigaki, Toru'
'Hester, James R.'

_publ_section_title
;
 New Perovskite-Related Structure Family of Oxide-Ion Conducting Materials
 NdBaInO4
;
_journal_issue 8
_journal_name_full 'Chemistry of Materials'
_journal_page_first 2488
_journal_paper_doi 10.1021/cm500776x
_journal_volume 26
_journal_year 2014
_chemical_formula_analytical 'Nd Ba In O4'
_chemical_formula_moiety 'Nd Ba In O4'
_chemical_formula_structural 'Nd Ba In O4'
_chemical_formula_sum 'Ba In Nd O4'
_chemical_formula_weight 460.385
_chemical_name_systematic NdBaInO4
_space_group_IT_number 14
_symmetry_cell_setting monoclinic
_symmetry_Int_Tables_number 14
_symmetry_space_group_name_Hall '-P 2ybc'
_symmetry_space_group_name_H-M 'P 1 21/c 1'
_audit_creation_date 2013-12-11
_cell_angle_alpha 90
_cell_angle_beta 103.404122(270)
_cell_angle_gamma 90
_cell_formula_units_Z 4
_cell_length_a 9.095377(32)
_cell_length_b 6.049344(18)
_cell_length_c 8.256195(24)
_cell_volume 441.890(2)
_diffrn_ambient_temperature 293
_diffrn_radiation_probe neutron
_diffrn_radiation_type neutron
_diffrn_source time-of-flight
_diffrn_source_type J-Parc
_exptl_crystal_density_diffrn 6.92
_exptl_crystal_density_method 'not measured'
_pd_calc_method 'Rietveld Refinement'
_pd_proc_ls_prof_R_factor 0.03602
_pd_proc_ls_prof_wR_expected 0.03076
_pd_proc_ls_prof_wR_factor 0.04170
_refine_ls_R_factor_all 0.02127
_refine_ls_R_I_factor 0.04392
_cod_data_source_file cm500776x_si_002.cif
_cod_data_source_block phase_1
_cod_depositor_comments 'Adding full bibliography for 4001934.cif.'
_cod_original_cell_volume 441.89(2)
_cod_original_sg_symbol_H-M 'P 21/c'
_cod_original_formula_sum 'Nd Ba In O4'
_cod_database_code 4001934

loop_
_symmetry_equiv_pos_as_xyz
'x, y, z'
'-x, y+1/2, -z+1/2'
'-x, -y, -z'
'x, -y+1/2, z+1/2'

loop_
_atom_site_label
_atom_site_occupancy
_atom_site_fract_x
_atom_site_fract_y
_atom_site_fract_z
_atom_site_U_iso_or_equiv
_atom_site_adp_type
_atom_site_type_symbol
Nd1 1.0000 0.45255(7) 0.74754(18) 0.1077(1) 0.00264(14) Uiso Nd
Ba1 1.0000 0.14906(11) 0.2520(3) 0.03297(16) 0.00453(19) Uiso Ba
In1 1.0000 0.83218(15) 0.2559(3) 0.2066(2) 0.0010(2) Uiso In
O1 1.0000 0.18290(13) 0.80250(14) 0.04752(18) 0.00898 Uani O
O2 1.0000 -0.011600(171) -0.009781(253) 0.269514(190) 0.00890 Uani O
O3 1.0000 0.38400(14) 0.5426(2) 0.32956(17) 0.01173 Uani O
O4 1.0000 0.64914(13) 0.5054(2) 0.12922(17) 0.01320 Uani O

loop_
_atom_site_aniso_label
_atom_site_aniso_U_11
_atom_site_aniso_U_22
_atom_site_aniso_U_33
_atom_site_aniso_U_12
_atom_site_aniso_U_13
_atom_site_aniso_U_23
O1 0.0097(5) 0.0140(6) 0.0041(4) 0.0040(5) 0.0033(4) 0.0040(7)
O2 0.0100(5) 0.0062(6) 0.0098(7) 0.0050(4) 0.0010(5) 0.0029(6)
O3 0.0118(6) 0.0135(7) 0.0118(6) 0.0046(5) 0.0066(5) 0.0025(6)
O4 0.0090(6) 0.0089(7) 0.0192(7) 0.0050(5) -0.0020(5) -0.0062(6)
